data_7002126
loop_
_publ_author_name
'Mercs, Laszlo'
'Neels, Antonia'
'Stoeckli-Evans, Helen'
'Albrecht, Martin'

_publ_section_title
;
 Main-chain organometallic polymers comprising redox-active iron(ii)
 centers connected by ditopic N-heterocyclic carbenes
;
_journal_issue 35
_journal_name_full 'Dalton Transactions'
_journal_page_first 7168
_journal_paper_doi 10.1039/b907018d
_journal_year 2009
_chemical_formula_sum 'C64 H74 B2 F8 Fe2 N6 O4'
_chemical_formula_weight 1276.61
_chemical_name_systematic
;
?
;
_space_group_IT_number 14
_symmetry_cell_setting monoclinic
_symmetry_space_group_name_Hall '-P 2ybc'
_symmetry_space_group_name_H-M 'P 1 21/c 1'
_atom_sites_solution_hydrogens geom
_atom_sites_solution_primary direct
_atom_sites_solution_secondary difmap
_audit_creation_method SHELXL-97
_cell_angle_alpha 90.00
_cell_angle_beta 115.165(11)
_cell_angle_gamma 90.00
_cell_formula_units_Z 2
_cell_length_a 12.1129(17)
_cell_length_b 20.0683(19)
_cell_length_c 14.218(2)
_cell_measurement_reflns_used 5043
_cell_measurement_temperature 173(2)
_cell_measurement_theta_max 25.44
_cell_measurement_theta_min 1.86
_cell_volume 3128.1(7)
_computing_cell_refinement 'X-Area V1.35'
_computing_data_collection 'X-Area V1.35 (Stoe & Cie, 2006)'
_computing_data_reduction 'X-RED32 V1.31 (Stoe & Cie, 2006)'
_computing_molecular_graphics 'PLATON (Spek, 2003)'
_computing_publication_material SHELXL-97
_computing_structure_refinement 'SHELXL-97 (Sheldrick, 1997)'
_computing_structure_solution 'SHELXS-97 (Sheldrick, 1990)'
_diffrn_ambient_temperature 173(2)
_diffrn_detector_area_resol_mean 6.67
_diffrn_measured_fraction_theta_full 1.000
_diffrn_measured_fraction_theta_max 1.000
_diffrn_measurement_device_type 'STOE IPDS-2'
_diffrn_measurement_method 'phi + omega scans'
_diffrn_radiation_monochromator graphite
_diffrn_radiation_source 'fine-focus sealed tube'
_diffrn_radiation_type MoK\a
_diffrn_radiation_wavelength 0.71073
_diffrn_reflns_av_R_equivalents 0.1351
_diffrn_reflns_av_sigmaI/netI 0.1625
_diffrn_reflns_limit_h_max 12
_diffrn_reflns_limit_h_min -13
_diffrn_reflns_limit_k_max 21
_diffrn_reflns_limit_k_min -21
_diffrn_reflns_limit_l_max 15
_diffrn_reflns_limit_l_min -15
_diffrn_reflns_number 14935
_diffrn_reflns_theta_full 22.50
_diffrn_reflns_theta_max 22.50
_diffrn_reflns_theta_min 1.86
_diffrn_standards_decay_% 0
_diffrn_standards_number 0
_exptl_absorpt_coefficient_mu 0.539
_exptl_absorpt_correction_T_max 1.00983
_exptl_absorpt_correction_T_min 0.99150
_exptl_absorpt_correction_type multi-scan
_exptl_absorpt_process_details 'MULscanABS in PLATON; Spek, 2003)'
_exptl_crystal_colour red
_exptl_crystal_density_diffrn 1.355
_exptl_crystal_density_meas ?
_exptl_crystal_density_method 'not measured'
_exptl_crystal_description rod
_exptl_crystal_F_000 1332
_exptl_crystal_size_max 0.30
_exptl_crystal_size_mid 0.20
_exptl_crystal_size_min 0.10
_refine_diff_density_max 0.259
_refine_diff_density_min -0.235
_refine_diff_density_rms 0.057
_refine_ls_extinction_method none
_refine_ls_goodness_of_fit_ref 0.824
_refine_ls_hydrogen_treatment constr
_refine_ls_matrix_type full
_refine_ls_number_parameters 396
_refine_ls_number_reflns 4089
_refine_ls_number_restraints 0
_refine_ls_restrained_S_all 0.824
_refine_ls_R_factor_all 0.1266
_refine_ls_R_factor_gt 0.0534
_refine_ls_shift/su_max 0.000
_refine_ls_shift/su_mean 0.000
_refine_ls_structure_factor_coef Fsqd
_refine_ls_weighting_details 'calc w=1/[\s^2^(Fo^2^)+(0.0172P)^2^] where P=(Fo^2^+2Fc^2^)/3'
_refine_ls_weighting_scheme calc
_refine_ls_wR_factor_gt 0.0738
_refine_ls_wR_factor_ref 0.0875
_reflns_number_gt 2168
_reflns_number_total 4089
_reflns_threshold_expression >2sigma(I)
_cod_data_source_file b907018d.txt
_cod_data_source_block Complex9b
_cod_depositor_comments
;
The following automatic conversions were performed:

'_exptl_crystal_density_meas' value 'none' was changed to '?' - the
value is perceived as not measured.

Automatic conversion script
Id: cif_fix_values 3008 2015-01-20 13:52:24Z robertas 
;
_cod_original_sg_symbol_H-M 'P 21/c'
_cod_database_code 7002126

loop_
_symmetry_equiv_pos_as_xyz
'x, y, z'
'-x, y+1/2, -z+1/2'
'-x, -y, -z'
'x, -y-1/2, z-1/2'

loop_
_atom_site_label
_atom_site_type_symbol
_atom_site_fract_x
_atom_site_fract_y
_atom_site_fract_z
_atom_site_U_iso_or_equiv
_atom_site_adp_type
_atom_site_occupancy
_atom_site_symmetry_multiplicity
_atom_site_calc_flag
_atom_site_refinement_flags
_atom_site_disorder_assembly
_atom_site_disorder_group
C1 C 0.6222(5) 0.0643(3) 0.5577(5) 0.0294(15) Uani 1 1 d . . .
H1 H 0.6243 0.0842 0.6190 0.035 Uiso 1 1 d R . .
C2 C 0.6760(5) 0.0034(3) 0.5521(5) 0.0283(15) Uani 1 1 d . . .
H2 H 0.7220 -0.0248 0.6091 0.034 Uiso 1 1 d R . .
C3 C 0.6501(5) -0.0085(3) 0.4467(4) 0.0277(14) Uani 1 1 d . . .
H3 H 0.6760 -0.0461 0.4209 0.033 Uiso 1 1 d R . .
C4 C 0.5794(5) 0.0443(3) 0.3861(5) 0.0307(15) Uani 1 1 d . . .
H4 H 0.5480 0.0484 0.3127 0.037 Uiso 1 1 d R . .
C5 C 0.5638(4) 0.0908(3) 0.4560(5) 0.0358(16) Uani 1 1 d . . .
H5 H 0.5219 0.1322 0.4374 0.043 Uiso 1 1 d R . .
C6 C 0.7413(5) 0.1364(3) 0.3972(5) 0.0257(14) Uani 1 1 d . . .
C7 C 0.8369(4) 0.1426(3) 0.6111(4) 0.0190(13) Uani 1 1 d . . .
C8 C 0.8785(5) 0.2343(3) 0.7159(4) 0.0249(14) Uani 1 1 d . . .
H8 H 0.8741 0.2783 0.7388 0.030 Uiso 1 1 calc R . .
C9 C 0.9552(5) 0.1870(3) 0.7705(4) 0.0277(14) Uani 1 1 d . . .
H9 H 1.0163 0.1906 0.8397 0.033 Uiso 1 1 calc R . .
C10 C 1.0119(5) 0.0740(3) 0.7397(4) 0.0248(13) Uani 1 1 d . . .
C11 C 1.1192(4) 0.0795(3) 0.7251(4) 0.0235(12) Uani 1 1 d . . .
C12 C 1.2032(5) 0.0280(3) 0.7653(4) 0.0252(14) Uani 1 1 d . . .
H12 H 1.2757 0.0295 0.7550 0.030 Uiso 1 1 calc R . .
C13 C 1.1864(5) -0.0251(3) 0.8195(4) 0.0271(14) Uani 1 1 d . . .
C14 C 1.0800(5) -0.0278(3) 0.8326(4) 0.0313(15) Uani 1 1 d . . .
H14 H 1.0666 -0.0644 0.8688 0.038 Uiso 1 1 calc R . .
C15 C 0.9910(5) 0.0224(3) 0.7938(4) 0.0302(15) Uani 1 1 d . . .
C16 C 1.1458(5) 0.1398(3) 0.6764(4) 0.0309(15) Uani 1 1 d . . .
H16A H 1.1778 0.1753 0.7283 0.046 Uiso 1 1 calc R . .
H16B H 1.0706 0.1550 0.6186 0.046 Uiso 1 1 calc R . .
H16C H 1.2065 0.1285 0.6503 0.046 Uiso 1 1 calc R . .
C17 C 1.2840(5) -0.0764(3) 0.8684(4) 0.0450(16) Uani 1 1 d . . .
H17A H 1.3349 -0.0640 0.9408 0.068 Uiso 1 1 calc R . .
H17B H 1.3346 -0.0788 0.8301 0.068 Uiso 1 1 calc R . .
H17C H 1.2464 -0.1199 0.8665 0.068 Uiso 1 1 calc R . .
C18 C 0.8804(5) 0.0199(3) 0.8179(4) 0.0397(17) Uani 1 1 d . . .
H18A H 0.8192 0.0519 0.7737 0.060 Uiso 1 1 calc R . .
H18B H 0.9050 0.0314 0.8911 0.060 Uiso 1 1 calc R . .
H18C H 0.8458 -0.0251 0.8046 0.060 Uiso 1 1 calc R . .
C19 C 0.7269(5) 0.2504(3) 0.5372(4) 0.0220(14) Uani 1 1 d . . .
C20 C 0.6075(5) 0.2611(3) 0.5213(4) 0.0253(15) Uani 1 1 d . . .
C21 C 0.5349(5) 0.3026(3) 0.4391(4) 0.0323(16) Uani 1 1 d . . .
H21 H 0.4517 0.3089 0.4254 0.039 Uiso 1 1 calc R . .
C22 C 0.5805(5) 0.3349(3) 0.3770(5) 0.0347(16) Uani 1 1 d . . .
C23 C 0.7043(5) 0.3262(3) 0.4021(4) 0.0339(16) Uani 1 1 d . . .
H23 H 0.7387 0.3498 0.3630 0.041 Uiso 1 1 calc R . .
C24 C 0.7783(5) 0.2852(3) 0.4808(4) 0.0257(15) Uani 1 1 d . . .
C25 C 0.5571(5) 0.2324(3) 0.5934(4) 0.0349(16) Uani 1 1 d . . .
H25A H 0.5494 0.2680 0.6375 0.052 Uiso 1 1 calc R . .
H25B H 0.6126 0.1980 0.6371 0.052 Uiso 1 1 calc R . .
H25C H 0.4768 0.2128 0.5523 0.052 Uiso 1 1 calc R . .
C26 C 0.5016(6) 0.3802(4) 0.2909(5) 0.056(2) Uani 1 1 d . . .
H26A H 0.4673 0.3554 0.2253 0.085 Uiso 1 1 calc R . .
H26B H 0.5506 0.4175 0.2850 0.085 Uiso 1 1 calc R . .
H26C H 0.4352 0.3975 0.3061 0.085 Uiso 1 1 calc R . .
C27 C 0.9135(5) 0.2795(3) 0.5066(5) 0.0329(17) Uani 1 1 d . . .
H27A H 0.9294 0.2364 0.4823 0.049 Uiso 1 1 calc R . .
H27B H 0.9613 0.2829 0.5820 0.049 Uiso 1 1 calc R . .
H27C H 0.9368 0.3155 0.4722 0.049 Uiso 1 1 calc R . .
C28 C 0.9682(4) 0.0602(3) 0.4572(4) 0.0220(14) Uani 1 1 d . . .
H28 H 0.9488 0.1030 0.4258 0.026 Uiso 1 1 calc R . .
C29 C 0.9335(5) -0.0259(3) 0.5449(4) 0.0229(13) Uani 1 1 d . . .
H29 H 0.8883 -0.0462 0.5778 0.028 Uiso 1 1 calc R . .
C30 C 0.3341(7) 0.1340(5) 0.1247(6) 0.062(2) Uani 1 1 d . . .
C31 C 0.2302(8) 0.1190(4) 0.0252(6) 0.095(3) Uani 1 1 d . . .
H31A H 0.2389 0.0738 0.0032 0.142 Uiso 1 1 calc R . .
H31B H 0.2283 0.1510 -0.0275 0.142 Uiso 1 1 calc R . .
H31C H 0.1542 0.1222 0.0337 0.142 Uiso 1 1 calc R . .
C32 C 0.3252(9) 0.1935(5) 0.1792(7) 0.108(4) Uani 1 1 d . . .
H32A H 0.4058 0.2047 0.2337 0.162 Uiso 1 1 calc R . .
H32B H 0.2685 0.1854 0.2108 0.162 Uiso 1 1 calc R . .
H32C H 0.2951 0.2307 0.1300 0.162 Uiso 1 1 calc R . .
B1 B 0.1874(7) 0.1814(4) 0.3987(6) 0.0371(19) Uani 1 1 d . . .
F1 F 0.0807(3) 0.1917(2) 0.4091(3) 0.0659(13) Uani 1 1 d . . .
F2 F 0.2295(3) 0.24162(18) 0.3788(3) 0.0528(10) Uani 1 1 d . . .
F3 F 0.2729(3) 0.15516(19) 0.4911(3) 0.0666(13) Uani 1 1 d . . .
F4 F 0.1677(4) 0.1369(2) 0.3213(4) 0.0855(14) Uani 1 1 d . . .
Fe1 Fe 0.74968(8) 0.08102(4) 0.49428(7) 0.0221(2) Uani 1 1 d . . .
N1 N 0.8057(4) 0.2078(2) 0.6192(3) 0.0211(11) Uani 1 1 d . . .
N2 N 0.9290(4) 0.1312(2) 0.7069(3) 0.0217(11) Uani 1 1 d . . .
N3 N 0.8992(4) 0.0349(2) 0.5022(3) 0.0197(11) Uani 1 1 d . . .
O1 O 0.7255(4) 0.1709(2) 0.3259(3) 0.0402(11) Uani 1 1 d . . .
O2 O 0.4191(6) 0.0983(4) 0.1568(5) 0.129(3) Uani 1 1 d . . .

loop_
_atom_site_aniso_label
_atom_site_aniso_U_11
_atom_site_aniso_U_22
_atom_site_aniso_U_33
_atom_site_aniso_U_23
_atom_site_aniso_U_13
_atom_site_aniso_U_12
C1 0.015(3) 0.028(4) 0.049(4) -0.010(3) 0.019(3) -0.007(3)
C2 0.018(3) 0.029(4) 0.039(4) 0.004(3) 0.014(3) -0.005(3)
C3 0.018(3) 0.025(4) 0.036(4) -0.008(3) 0.008(3) -0.009(3)
C4 0.017(3) 0.031(4) 0.039(4) -0.010(3) 0.007(3) -0.008(3)
C5 0.011(3) 0.030(4) 0.064(4) -0.006(4) 0.014(3) -0.007(3)
C6 0.014(3) 0.030(4) 0.028(4) -0.008(3) 0.004(3) -0.001(3)
C7 0.017(3) 0.021(4) 0.020(3) 0.006(3) 0.010(3) 0.000(3)
C8 0.032(3) 0.018(4) 0.026(3) -0.001(3) 0.013(3) 0.008(3)
C9 0.024(3) 0.034(4) 0.025(3) -0.008(3) 0.010(3) -0.008(3)
C10 0.028(3) 0.018(4) 0.023(3) 0.003(3) 0.006(2) 0.002(3)
C11 0.023(3) 0.023(3) 0.021(3) -0.001(3) 0.005(2) -0.007(3)
C12 0.016(3) 0.022(4) 0.031(3) -0.005(3) 0.004(3) -0.005(3)
C13 0.027(3) 0.023(4) 0.026(3) 0.003(3) 0.005(3) 0.002(3)
C14 0.047(4) 0.017(4) 0.029(3) 0.004(3) 0.014(3) -0.001(3)
C15 0.035(4) 0.032(4) 0.028(4) -0.002(3) 0.017(3) -0.001(3)
C16 0.030(3) 0.023(4) 0.040(4) 0.002(3) 0.016(3) -0.002(3)
C17 0.042(4) 0.036(4) 0.053(4) 0.005(4) 0.017(3) 0.006(4)
C18 0.038(4) 0.044(5) 0.042(4) 0.013(3) 0.021(3) 0.001(3)
C19 0.025(3) 0.018(4) 0.022(3) 0.007(3) 0.008(3) 0.010(3)
C20 0.018(3) 0.026(4) 0.032(4) -0.009(3) 0.011(3) -0.001(3)
C21 0.019(3) 0.036(4) 0.034(4) -0.008(3) 0.004(3) 0.007(3)
C22 0.029(4) 0.026(4) 0.042(4) 0.000(3) 0.008(3) 0.011(3)
C23 0.032(4) 0.039(5) 0.032(4) 0.010(3) 0.014(3) 0.009(3)
C24 0.023(4) 0.029(4) 0.025(4) -0.004(3) 0.009(3) 0.006(3)
C25 0.025(3) 0.040(4) 0.042(4) -0.004(3) 0.017(3) 0.001(3)
C26 0.048(4) 0.062(6) 0.053(5) 0.017(4) 0.016(4) 0.029(4)
C27 0.023(4) 0.039(5) 0.042(4) 0.003(3) 0.019(3) -0.001(3)
C28 0.018(3) 0.016(4) 0.030(3) -0.001(3) 0.009(3) -0.001(2)
C29 0.024(3) 0.019(4) 0.030(3) 0.004(3) 0.015(3) 0.000(3)
C30 0.039(5) 0.083(7) 0.055(5) 0.021(5) 0.010(4) 0.012(4)
C31 0.083(7) 0.074(7) 0.082(7) 0.023(5) -0.009(5) -0.003(5)
C32 0.144(10) 0.104(9) 0.129(9) -0.033(7) 0.109(8) -0.027(7)
B1 0.040(5) 0.029(5) 0.048(5) 0.008(4) 0.024(4) -0.001(4)
F1 0.047(2) 0.070(3) 0.100(3) 0.036(3) 0.049(2) 0.017(2)
F2 0.052(2) 0.034(3) 0.079(3) 0.012(2) 0.034(2) -0.0094(19)
F3 0.041(3) 0.062(3) 0.082(3) 0.029(3) 0.012(2) 0.004(2)
F4 0.124(4) 0.061(3) 0.092(3) -0.022(3) 0.066(3) -0.023(3)
Fe1 0.0166(3) 0.0222(4) 0.0277(4) -0.0012(5) 0.0095(3) -0.0006(5)
N1 0.023(3) 0.022(3) 0.020(3) -0.002(2) 0.011(2) 0.000(2)
N2 0.022(3) 0.024(3) 0.019(3) 0.000(2) 0.008(2) 0.003(2)
N3 0.018(3) 0.020(3) 0.025(3) -0.005(2) 0.012(2) -0.006(2)
O1 0.047(3) 0.039(3) 0.035(3) 0.006(2) 0.017(2) 0.003(2)
O2 0.089(5) 0.185(8) 0.092(5) 0.046(5) 0.019(4) 0.072(5)

loop_
_atom_type_symbol
_atom_type_description
_atom_type_scat_dispersion_real
_atom_type_scat_dispersion_imag
_atom_type_scat_source
C C 0.0033 0.0016 'International Tables Vol C Tables 4.2.6.8 and 6.1.1.4'
H H 0.0000 0.0000 'International Tables Vol C Tables 4.2.6.8 and 6.1.1.4'
B B 0.0013 0.0007 'International Tables Vol C Tables 4.2.6.8 and 6.1.1.4'
F F 0.0171 0.0103 'International Tables Vol C Tables 4.2.6.8 and 6.1.1.4'
Fe Fe 0.3463 0.8444 'International Tables Vol C Tables 4.2.6.8 and 6.1.1.4'
N N 0.0061 0.0033 'International Tables Vol C Tables 4.2.6.8 and 6.1.1.4'
O O 0.0106 0.0060 'International Tables Vol C Tables 4.2.6.8 and 6.1.1.4'

loop_
_geom_angle_atom_site_label_1
_geom_angle_atom_site_label_2
_geom_angle_atom_site_label_3
_geom_angle
_geom_angle_site_symmetry_1
_geom_angle_site_symmetry_3
_geom_angle_publ_flag
C2 C1 C5 108.2(5) . . ?
C2 C1 Fe1 71.0(3) . . ?
C5 C1 Fe1 69.1(3) . . ?
C2 C1 H1 126.0 . . ?
C5 C1 H1 125.8 . . ?
Fe1 C1 H1 125.7 . . ?
C1 C2 C3 107.9(5) . . ?
C1 C2 Fe1 70.4(3) . . ?
C3 C2 Fe1 69.8(3) . . ?
C1 C2 H2 125.9 . . ?
C3 C2 H2 126.2 . . ?
Fe1 C2 H2 125.2 . . ?
C4 C3 C2 109.1(5) . . ?
C4 C3 Fe1 70.8(3) . . ?
C2 C3 Fe1 71.2(3) . . ?
C4 C3 H3 125.3 . . ?
C2 C3 H3 125.6 . . ?
Fe1 C3 H3 124.3 . . ?
C3 C4 C5 106.9(5) . . ?
C3 C4 Fe1 70.4(3) . . ?
C5 C4 Fe1 69.1(3) . . ?
C3 C4 H4 126.5 . . ?
C5 C4 H4 126.6 . . ?
Fe1 C4 H4 125.5 . . ?
C1 C5 C4 107.9(6) . . ?
C1 C5 Fe1 71.6(3) . . ?
C4 C5 Fe1 71.0(3) . . ?
C1 C5 H5 126.1 . . ?
C4 C5 H5 126.0 . . ?
Fe1 C5 H5 123.0 . . ?
O1 C6 Fe1 173.7(5) . . ?
N2 C7 N1 102.3(4) . . ?
N2 C7 Fe1 130.7(4) . . ?
N1 C7 Fe1 126.5(4) . . ?
C9 C8 N1 107.4(5) . . ?
C9 C8 H8 126.3 . . ?
N1 C8 H8 126.3 . . ?
C8 C9 N2 106.7(5) . . ?
C8 C9 H9 126.6 . . ?
N2 C9 H9 126.6 . . ?
C15 C10 C11 122.9(5) . . ?
C15 C10 N2 120.2(5) . . ?
C11 C10 N2 116.3(5) . . ?
C12 C11 C10 116.3(5) . . ?
C12 C11 C16 121.8(5) . . ?
C10 C11 C16 121.8(5) . . ?
C13 C12 C11 123.2(5) . . ?
C13 C12 H12 118.4 . . ?
C11 C12 H12 118.4 . . ?
C12 C13 C14 118.2(5) . . ?
C12 C13 C17 121.0(5) . . ?
C14 C13 C17 120.6(5) . . ?
C13 C14 C15 121.6(5) . . ?
C13 C14 H14 119.2 . . ?
C15 C14 H14 119.2 . . ?
C10 C15 C14 117.8(5) . . ?
C10 C15 C18 122.8(5) . . ?
C14 C15 C18 119.4(5) . . ?
C11 C16 H16A 109.5 . . ?
C11 C16 H16B 109.5 . . ?
H16A C16 H16B 109.5 . . ?
C11 C16 H16C 109.5 . . ?
H16A C16 H16C 109.5 . . ?
H16B C16 H16C 109.5 . . ?
C13 C17 H17A 109.5 . . ?
C13 C17 H17B 109.5 . . ?
H17A C17 H17B 109.5 . . ?
C13 C17 H17C 109.5 . . ?
H17A C17 H17C 109.5 . . ?
H17B C17 H17C 109.5 . . ?
C15 C18 H18A 109.5 . . ?
C15 C18 H18B 109.5 . . ?
H18A C18 H18B 109.5 . . ?
C15 C18 H18C 109.5 . . ?
H18A C18 H18C 109.5 . . ?
H18B C18 H18C 109.5 . . ?
C20 C19 C24 121.4(5) . . ?
C20 C19 N1 120.9(5) . . ?
C24 C19 N1 117.5(4) . . ?
C19 C20 C21 118.0(5) . . ?
C19 C20 C25 121.8(5) . . ?
C21 C20 C25 120.1(5) . . ?
C22 C21 C20 122.1(5) . . ?
C22 C21 H21 119.0 . . ?
C20 C21 H21 119.0 . . ?
C21 C22 C23 117.1(5) . . ?
C21 C22 C26 121.0(5) . . ?
C23 C22 C26 121.8(6) . . ?
C24 C23 C22 122.8(5) . . ?
C24 C23 H23 118.6 . . ?
C22 C23 H23 118.6 . . ?
C23 C24 C19 118.2(5) . . ?
C23 C24 C27 120.3(5) . . ?
C19 C24 C27 121.4(5) . . ?
C20 C25 H25A 109.5 . . ?
C20 C25 H25B 109.5 . . ?
H25A C25 H25B 109.5 . . ?
C20 C25 H25C 109.5 . . ?
H25A C25 H25C 109.5 . . ?
H25B C25 H25C 109.5 . . ?
C22 C26 H26A 109.5 . . ?
C22 C26 H26B 109.5 . . ?
H26A C26 H26B 109.5 . . ?
C22 C26 H26C 109.5 . . ?
H26A C26 H26C 109.5 . . ?
H26B C26 H26C 109.5 . . ?
C24 C27 H27A 109.5 . . ?
C24 C27 H27B 109.5 . . ?
H27A C27 H27B 109.5 . . ?
C24 C27 H27C 109.5 . . ?
H27A C27 H27C 109.5 . . ?
H27B C27 H27C 109.5 . . ?
N3 C28 C29 122.3(5) . 3_756 ?
N3 C28 H28 118.9 . . ?
C29 C28 H28 118.9 3_756 . ?
N3 C29 C28 122.9(5) . 3_756 ?
N3 C29 H29 118.6 . . ?
C28 C29 H29 118.6 3_756 . ?
O2 C30 C32 123.1(9) . . ?
O2 C30 C31 119.9(9) . . ?
C32 C30 C31 117.0(8) . . ?
C30 C31 H31A 109.5 . . ?
C30 C31 H31B 109.5 . . ?
H31A C31 H31B 109.5 . . ?
C30 C31 H31C 109.5 . . ?
H31A C31 H31C 109.5 . . ?
H31B C31 H31C 109.5 . . ?
C30 C32 H32A 109.5 . . ?
C30 C32 H32B 109.5 . . ?
H32A C32 H32B 109.5 . . ?
C30 C32 H32C 109.5 . . ?
H32A C32 H32C 109.5 . . ?
H32B C32 H32C 109.5 . . ?
F4 B1 F1 109.6(6) . . ?
F4 B1 F3 108.7(6) . . ?
F1 B1 F3 108.3(6) . . ?
F4 B1 F2 111.1(6) . . ?
F1 B1 F2 109.6(6) . . ?
F3 B1 F2 109.5(6) . . ?
C6 Fe1 C7 95.6(2) . . ?
C6 Fe1 N3 94.9(2) . . ?
C7 Fe1 N3 95.42(19) . . ?
C6 Fe1 C5 92.3(2) . . ?
C7 Fe1 C5 106.9(2) . . ?
N3 Fe1 C5 155.7(2) . . ?
C6 Fe1 C3 117.2(2) . . ?
C7 Fe1 C3 146.1(2) . . ?
N3 Fe1 C3 90.3(2) . . ?
C5 Fe1 C3 65.8(2) . . ?
C6 Fe1 C4 86.3(2) . . ?
C7 Fe1 C4 146.8(2) . . ?
N3 Fe1 C4 117.5(2) . . ?
C5 Fe1 C4 39.9(2) . . ?
C3 Fe1 C4 38.9(2) . . ?
C6 Fe1 C1 129.1(2) . . ?
C7 Fe1 C1 88.1(2) . . ?
N3 Fe1 C1 135.3(2) . . ?
C5 Fe1 C1 39.3(2) . . ?
C3 Fe1 C1 65.2(2) . . ?
C4 Fe1 C1 66.0(2) . . ?
C6 Fe1 C2 151.8(2) . . ?
C7 Fe1 C2 107.1(2) . . ?
N3 Fe1 C2 99.1(2) . . ?
C5 Fe1 C2 65.6(2) . . ?
C3 Fe1 C2 39.0(2) . . ?
C4 Fe1 C2 65.6(2) . . ?
C1 Fe1 C2 38.58(19) . . ?
C7 N1 C8 111.4(4) . . ?
C7 N1 C19 127.5(4) . . ?
C8 N1 C19 120.0(5) . . ?
C7 N2 C9 112.2(5) . . ?
C7 N2 C10 127.5(5) . . ?
C9 N2 C10 119.3(4) . . ?
C29 N3 C28 114.9(4) . . ?
C29 N3 Fe1 122.9(3) . . ?
C28 N3 Fe1 122.0(4) . . ?

loop_
_geom_bond_atom_site_label_1
_geom_bond_atom_site_label_2
_geom_bond_distance
_geom_bond_site_symmetry_2
_geom_bond_publ_flag
C1 C2 1.403(7) . ?
C1 C5 1.416(8) . ?
C1 Fe1 2.120(5) . ?
C1 H1 0.9501 . ?
C2 C3 1.414(7) . ?
C2 Fe1 2.127(5) . ?
C2 H2 0.9500 . ?
C3 C4 1.404(8) . ?
C3 Fe1 2.108(5) . ?
C3 H3 0.9499 . ?
C4 C5 1.433(8) . ?
C4 Fe1 2.113(5) . ?
C4 H4 0.9500 . ?
C5 Fe1 2.088(5) . ?
C5 H5 0.9500 . ?
C6 O1 1.174(6) . ?
C6 Fe1 1.741(6) . ?
C7 N2 1.363(6) . ?
C7 N1 1.381(6) . ?
C7 Fe1 1.977(5) . ?
C8 C9 1.324(7) . ?
C8 N1 1.386(6) . ?
C8 H8 0.9500 . ?
C9 N2 1.390(6) . ?
C9 H9 0.9500 . ?
C10 C15 1.376(7) . ?
C10 C11 1.405(6) . ?
C10 N2 1.464(7) . ?
C11 C12 1.392(7) . ?
C11 C16 1.496(7) . ?
C12 C13 1.380(7) . ?
C12 H12 0.9500 . ?
C13 C14 1.380(7) . ?
C13 C17 1.496(7) . ?
C14 C15 1.406(8) . ?
C14 H14 0.9500 . ?
C15 C18 1.517(7) . ?
C16 H16A 0.9800 . ?
C16 H16B 0.9800 . ?
C16 H16C 0.9800 . ?
C17 H17A 0.9800 . ?
C17 H17B 0.9800 . ?
C17 H17C 0.9800 . ?
C18 H18A 0.9800 . ?
C18 H18B 0.9800 . ?
C18 H18C 0.9800 . ?
C19 C20 1.383(7) . ?
C19 C24 1.394(7) . ?
C19 N1 1.433(6) . ?
C20 C21 1.401(8) . ?
C20 C25 1.511(7) . ?
C21 C22 1.385(8) . ?
C21 H21 0.9500 . ?
C22 C23 1.396(7) . ?
C22 C26 1.499(8) . ?
C23 C24 1.371(7) . ?
C23 H23 0.9500 . ?
C24 C27 1.522(7) . ?
C25 H25A 0.9800 . ?
C25 H25B 0.9800 . ?
C25 H25C 0.9800 . ?
C26 H26A 0.9800 . ?
C26 H26B 0.9800 . ?
C26 H26C 0.9800 . ?
C27 H27A 0.9800 . ?
C27 H27B 0.9800 . ?
C27 H27C 0.9800 . ?
C28 N3 1.349(6) . ?
C28 C29 1.386(7) 3_756 ?
C28 H28 0.9500 . ?
C29 N3 1.349(6) . ?
C29 C28 1.386(7) 3_756 ?
C29 H29 0.9500 . ?
C30 O2 1.176(8) . ?
C30 C32 1.453(11) . ?
C30 C31 1.470(10) . ?
C31 H31A 0.9800 . ?
C31 H31B 0.9800 . ?
C31 H31C 0.9800 . ?
C32 H32A 0.9800 . ?
C32 H32B 0.9800 . ?
C32 H32C 0.9800 . ?
B1 F4 1.358(8) . ?
B1 F1 1.377(7) . ?
B1 F3 1.385(8) . ?
B1 F2 1.386(8) . ?
Fe1 N3 1.994(4) . ?

loop_
_geom_torsion_atom_site_label_1
_geom_torsion_atom_site_label_2
_geom_torsion_atom_site_label_3
_geom_torsion_atom_site_label_4
_geom_torsion
_geom_torsion_site_symmetry_1
_geom_torsion_site_symmetry_2
_geom_torsion_site_symmetry_3
_geom_torsion_site_symmetry_4
_geom_torsion_publ_flag
C5 C1 C2 C3 -0.6(6) . . . . ?
Fe1 C1 C2 C3 -60.0(3) . . . . ?
C5 C1 C2 Fe1 59.4(3) . . . . ?
C1 C2 C3 C4 -0.5(6) . . . . ?
Fe1 C2 C3 C4 -60.9(4) . . . . ?
C1 C2 C3 Fe1 60.4(4) . . . . ?
C2 C3 C4 C5 1.4(6) . . . . ?
Fe1 C3 C4 C5 -59.8(4) . . . . ?
C2 C3 C4 Fe1 61.2(4) . . . . ?
C2 C1 C5 C4 1.5(6) . . . . ?
Fe1 C1 C5 C4 62.0(3) . . . . ?
C2 C1 C5 Fe1 -60.5(4) . . . . ?
C3 C4 C5 C1 -1.8(6) . . . . ?
Fe1 C4 C5 C1 -62.4(3) . . . . ?
C3 C4 C5 Fe1 60.6(4) . . . . ?
N1 C8 C9 N2 -0.1(6) . . . . ?
C15 C10 C11 C12 2.4(8) . . . . ?
N2 C10 C11 C12 174.0(5) . . . . ?
C15 C10 C11 C16 -173.0(5) . . . . ?
N2 C10 C11 C16 -1.4(7) . . . . ?
C10 C11 C12 C13 -1.8(8) . . . . ?
C16 C11 C12 C13 173.6(5) . . . . ?
C11 C12 C13 C14 1.2(8) . . . . ?
C11 C12 C13 C17 -175.1(5) . . . . ?
C12 C13 C14 C15 -1.0(8) . . . . ?
C17 C13 C14 C15 175.3(5) . . . . ?
C11 C10 C15 C14 -2.2(8) . . . . ?
N2 C10 C15 C14 -173.6(5) . . . . ?
C11 C10 C15 C18 174.3(5) . . . . ?
N2 C10 C15 C18 2.9(8) . . . . ?
C13 C14 C15 C10 1.5(8) . . . . ?
C13 C14 C15 C18 -175.1(5) . . . . ?
C24 C19 C20 C21 6.7(8) . . . . ?
N1 C19 C20 C21 -179.2(5) . . . . ?
C24 C19 C20 C25 -169.8(5) . . . . ?
N1 C19 C20 C25 4.2(8) . . . . ?
C19 C20 C21 C22 -2.7(9) . . . . ?
C25 C20 C21 C22 173.9(5) . . . . ?
C20 C21 C22 C23 -2.2(9) . . . . ?
C20 C21 C22 C26 -178.7(6) . . . . ?
C21 C22 C23 C24 3.4(9) . . . . ?
C26 C22 C23 C24 179.8(6) . . . . ?
C22 C23 C24 C19 0.5(9) . . . . ?
C22 C23 C24 C27 -178.1(5) . . . . ?
C20 C19 C24 C23 -5.7(8) . . . . ?
N1 C19 C24 C23 -179.9(5) . . . . ?
C20 C19 C24 C27 172.8(6) . . . . ?
N1 C19 C24 C27 -1.4(8) . . . . ?
O1 C6 Fe1 C7 -149(5) . . . . ?
O1 C6 Fe1 N3 116(5) . . . . ?
O1 C6 Fe1 C5 -41(5) . . . . ?
O1 C6 Fe1 C3 23(5) . . . . ?
O1 C6 Fe1 C4 -2(5) . . . . ?
O1 C6 Fe1 C1 -56(5) . . . . ?
O1 C6 Fe1 C2 -4(5) . . . . ?
N2 C7 Fe1 C6 -140.5(5) . . . . ?
N1 C7 Fe1 C6 49.1(4) . . . . ?
N2 C7 Fe1 N3 -44.9(5) . . . . ?
N1 C7 Fe1 N3 144.7(4) . . . . ?
N2 C7 Fe1 C5 125.4(5) . . . . ?
N1 C7 Fe1 C5 -45.0(5) . . . . ?
N2 C7 Fe1 C3 53.7(6) . . . . ?
N1 C7 Fe1 C3 -116.7(5) . . . . ?
N2 C7 Fe1 C4 127.8(5) . . . . ?
N1 C7 Fe1 C4 -42.6(7) . . . . ?
N2 C7 Fe1 C1 90.4(5) . . . . ?
N1 C7 Fe1 C1 -80.0(4) . . . . ?
N2 C7 Fe1 C2 56.4(5) . . . . ?
N1 C7 Fe1 C2 -114.0(4) . . . . ?
C1 C5 Fe1 C6 -161.3(4) . . . . ?
C4 C5 Fe1 C6 81.4(4) . . . . ?
C1 C5 Fe1 C7 -64.7(4) . . . . ?
C4 C5 Fe1 C7 178.0(4) . . . . ?
C1 C5 Fe1 N3 91.3(6) . . . . ?
C4 C5 Fe1 N3 -26.0(7) . . . . ?
C1 C5 Fe1 C3 79.8(4) . . . . ?
C4 C5 Fe1 C3 -37.5(3) . . . . ?
C1 C5 Fe1 C4 117.3(5) . . . . ?
C4 C5 Fe1 C1 -117.3(5) . . . . ?
C1 C5 Fe1 C2 36.8(3) . . . . ?
C4 C5 Fe1 C2 -80.5(4) . . . . ?
C4 C3 Fe1 C6 -41.1(4) . . . . ?
C2 C3 Fe1 C6 -160.0(3) . . . . ?
C4 C3 Fe1 C7 123.0(4) . . . . ?
C2 C3 Fe1 C7 4.0(6) . . . . ?
C4 C3 Fe1 N3 -136.8(3) . . . . ?
C2 C3 Fe1 N3 104.2(3) . . . . ?
C4 C3 Fe1 C5 38.5(3) . . . . ?
C2 C3 Fe1 C5 -80.5(3) . . . . ?
C2 C3 Fe1 C4 -119.0(5) . . . . ?
C4 C3 Fe1 C1 81.9(4) . . . . ?
C2 C3 Fe1 C1 -37.1(3) . . . . ?
C4 C3 Fe1 C2 119.0(5) . . . . ?
C3 C4 Fe1 C6 144.2(4) . . . . ?
C5 C4 Fe1 C6 -98.1(4) . . . . ?
C3 C4 Fe1 C7 -121.3(4) . . . . ?
C5 C4 Fe1 C7 -3.5(6) . . . . ?
C3 C4 Fe1 N3 50.5(4) . . . . ?
C5 C4 Fe1 N3 168.3(3) . . . . ?
C3 C4 Fe1 C5 -117.7(5) . . . . ?
C5 C4 Fe1 C3 117.7(5) . . . . ?
C3 C4 Fe1 C1 -79.7(4) . . . . ?
C5 C4 Fe1 C1 38.1(3) . . . . ?
C3 C4 Fe1 C2 -37.2(3) . . . . ?
C5 C4 Fe1 C2 80.5(4) . . . . ?
C2 C1 Fe1 C6 143.3(4) . . . . ?
C5 C1 Fe1 C6 24.4(5) . . . . ?
C2 C1 Fe1 C7 -121.0(4) . . . . ?
C5 C1 Fe1 C7 120.1(4) . . . . ?
C2 C1 Fe1 N3 -25.2(5) . . . . ?
C5 C1 Fe1 N3 -144.2(3) . . . . ?
C2 C1 Fe1 C5 119.0(5) . . . . ?
C2 C1 Fe1 C3 37.5(3) . . . . ?
C5 C1 Fe1 C3 -81.5(4) . . . . ?
C2 C1 Fe1 C4 80.4(4) . . . . ?
C5 C1 Fe1 C4 -38.6(4) . . . . ?
C5 C1 Fe1 C2 -119.0(5) . . . . ?
C1 C2 Fe1 C6 -78.6(6) . . . . ?
C3 C2 Fe1 C6 40.0(6) . . . . ?
C1 C2 Fe1 C7 63.7(4) . . . . ?
C3 C2 Fe1 C7 -177.7(3) . . . . ?
C1 C2 Fe1 N3 162.4(3) . . . . ?
C3 C2 Fe1 N3 -79.0(3) . . . . ?
C1 C2 Fe1 C5 -37.5(3) . . . . ?
C3 C2 Fe1 C5 81.1(4) . . . . ?
C1 C2 Fe1 C3 -118.6(5) . . . . ?
C1 C2 Fe1 C4 -81.5(4) . . . . ?
C3 C2 Fe1 C4 37.1(3) . . . . ?
C3 C2 Fe1 C1 118.6(5) . . . . ?
N2 C7 N1 C8 1.0(5) . . . . ?
Fe1 C7 N1 C8 173.5(3) . . . . ?
N2 C7 N1 C19 169.3(4) . . . . ?
Fe1 C7 N1 C19 -18.1(7) . . . . ?
C9 C8 N1 C7 -0.5(6) . . . . ?
C9 C8 N1 C19 -169.9(4) . . . . ?
C20 C19 N1 C7 100.5(6) . . . . ?
C24 C19 N1 C7 -85.2(7) . . . . ?
C20 C19 N1 C8 -92.0(6) . . . . ?
C24 C19 N1 C8 82.3(6) . . . . ?
N1 C7 N2 C9 -1.1(5) . . . . ?
Fe1 C7 N2 C9 -173.2(4) . . . . ?
N1 C7 N2 C10 -169.3(4) . . . . ?
Fe1 C7 N2 C10 18.5(7) . . . . ?
C8 C9 N2 C7 0.8(6) . . . . ?
C8 C9 N2 C10 170.1(4) . . . . ?
C15 C10 N2 C7 -99.3(6) . . . . ?
C11 C10 N2 C7 88.8(6) . . . . ?
C15 C10 N2 C9 93.2(6) . . . . ?
C11 C10 N2 C9 -78.7(6) . . . . ?
C28 C29 N3 C28 -0.1(8) 3_756 . . . ?
C28 C29 N3 Fe1 174.6(4) 3_756 . . . ?
C29 C28 N3 C29 0.1(8) 3_756 . . . ?
C29 C28 N3 Fe1 -174.7(4) 3_756 . . . ?
C6 Fe1 N3 C29 -161.1(4) . . . . ?
C7 Fe1 N3 C29 102.7(4) . . . . ?
C5 Fe1 N3 C29 -54.3(7) . . . . ?
C3 Fe1 N3 C29 -43.8(4) . . . . ?
C4 Fe1 N3 C29 -72.8(4) . . . . ?
C1 Fe1 N3 C29 9.9(5) . . . . ?
C2 Fe1 N3 C29 -5.7(4) . . . . ?
C6 Fe1 N3 C28 13.2(4) . . . . ?
C7 Fe1 N3 C28 -82.9(4) . . . . ?
C5 Fe1 N3 C28 120.0(6) . . . . ?
C3 Fe1 N3 C28 130.5(4) . . . . ?
C4 Fe1 N3 C28 101.6(4) . . . . ?
C1 Fe1 N3 C28 -175.7(4) . . . . ?
C2 Fe1 N3 C28 168.7(4) . . . . ?
